data_2223998
loop_
_publ_author_name
'Bai, Xue'
'Chen, Hua-feng'
'Zhang, Kuan'
'Li, Ying'
'Yin, Shu-fan'

_publ_section_title
;
 4-[1-Acetyl-3-(4-methoxyphenyl)-2-pyrazolin-5-yl]phenol
;
_journal_coeditor_code RZ2374
_journal_issue 11
_journal_name_full 'Acta Crystallographica Section E'
_journal_page_first o2873
_journal_paper_doi 10.1107/S1600536809043785
_journal_volume 65
_journal_year 2009
_chemical_formula_iupac 'C18 H18 N2 O3'
_chemical_formula_moiety 'C18 H18 N2 O3'
_chemical_formula_sum 'C18 H18 N2 O3'
_chemical_formula_weight 310.34
_chemical_name_systematic
;
4-[1-Acetyl-3-(4-methoxyphenyl)-2-pyrazolin-5-yl]phenol
;
_space_group_IT_number 14
_symmetry_cell_setting monoclinic
_symmetry_space_group_name_Hall '-P 2yn'
_symmetry_space_group_name_H-M 'P 1 21/n 1'
_atom_sites_solution_hydrogens geom
_atom_sites_solution_primary direct
_atom_sites_solution_secondary difmap
_cell_angle_alpha 90.00
_cell_angle_beta 100.31(3)
_cell_angle_gamma 90.00
_cell_formula_units_Z 4
_cell_length_a 8.7037(17)
_cell_length_b 15.673(3)
_cell_length_c 11.096(2)
_cell_measurement_reflns_used 4953
_cell_measurement_temperature 113(2)
_cell_measurement_theta_max 27.90
_cell_measurement_theta_min 1.90
_cell_volume 1489.2(5)
_computing_cell_refinement 'CrystalClear (Rigaku/MSC, 2005)'
_computing_data_collection 'CrystalClear (Rigaku/MSC, 2005)'
_computing_data_reduction 'CrystalClear (Rigaku/MSC, 2005)'
_computing_molecular_graphics 'ORTEP-3 for Windows (Farrugia, 1997)'
_computing_publication_material 'SHELXL97 (Sheldrick, 2008)'
_computing_structure_refinement 'SHELXL97 (Sheldrick, 2008)'
_computing_structure_solution 'SHELXS97 (Sheldrick, 2008)'
_diffrn_ambient_temperature 113(2)
_diffrn_detector_area_resol_mean 7.31
_diffrn_measured_fraction_theta_full 0.998
_diffrn_measured_fraction_theta_max 0.998
_diffrn_measurement_device_type 'Rigaku Saturn CCD area-detector'
_diffrn_measurement_method '\w and \f'
_diffrn_radiation_monochromator confocal
_diffrn_radiation_source 'rotating anode'
_diffrn_radiation_type MoK\a
_diffrn_radiation_wavelength 0.71073
_diffrn_reflns_av_R_equivalents 0.0349
_diffrn_reflns_av_sigmaI/netI 0.0352
_diffrn_reflns_limit_h_max 10
_diffrn_reflns_limit_h_min -11
_diffrn_reflns_limit_k_max 20
_diffrn_reflns_limit_k_min -20
_diffrn_reflns_limit_l_max 14
_diffrn_reflns_limit_l_min -10
_diffrn_reflns_number 12107
_diffrn_reflns_theta_full 27.91
_diffrn_reflns_theta_max 27.91
_diffrn_reflns_theta_min 2.27
_exptl_absorpt_coefficient_mu 0.095
_exptl_absorpt_correction_T_max 0.978
_exptl_absorpt_correction_T_min 0.974
_exptl_absorpt_correction_type multi-scan
_exptl_absorpt_process_details '(CrystalClear; Rigaku/MSC, 2005)'
_exptl_crystal_colour colourless
_exptl_crystal_density_diffrn 1.384
_exptl_crystal_density_method 'not measured'
_exptl_crystal_description block
_exptl_crystal_F_000 656
_exptl_crystal_size_max 0.28
_exptl_crystal_size_mid 0.25
_exptl_crystal_size_min 0.23
_refine_diff_density_max 0.276
_refine_diff_density_min -0.221
_refine_ls_extinction_method none
_refine_ls_goodness_of_fit_ref 1.066
_refine_ls_hydrogen_treatment constr
_refine_ls_matrix_type full
_refine_ls_number_parameters 211
_refine_ls_number_reflns 3542
_refine_ls_number_restraints 0
_refine_ls_restrained_S_all 1.066
_refine_ls_R_factor_all 0.0456
_refine_ls_R_factor_gt 0.0375
_refine_ls_shift/su_max 0.000
_refine_ls_shift/su_mean 0.000
_refine_ls_structure_factor_coef Fsqd
_refine_ls_weighting_details 'calc w=1/[\s^2^(Fo^2^)+(0.0618P)^2^+0.155P] where P=(Fo^2^+2Fc^2^)/3 '
_refine_ls_weighting_scheme calc
_refine_ls_wR_factor_gt 0.1014
_refine_ls_wR_factor_ref 0.1065
_reflns_number_gt 2857
_reflns_number_total 3542
_reflns_threshold_expression I>2\s(I)
_cod_data_source_file rz2374.cif
_cod_data_source_block I
_cod_depositor_comments
;
The following automatic conversions were performed:
'_symmetry_cell_setting' value 'Monoclinic' changed to 'monoclinic'
according to '/home/saulius/struct/CIF-dictionaries/cif_core.dic'
dictionary named 'cif_core.dic' version 2.4.1 from 2010-06-29.

Automatic conversion script
Id: cif_fix_enum 1527 2010-12-29 10:47:43Z saulius 

The following automatic conversions were performed:

'_symmetry_cell_setting' value 'Monoclinic' changed to 'monoclinic'
according to /home/saulius/struct/CIF-dictionaries/cif_core.dic
dictionary named 'cif_core.dic' version 2.4.1 from 2010-06-29.

Automatic conversion script
Id: cif_fix_values 1715 2011-07-08 13:25:40Z adriana 
;
_cod_original_sg_symbol_H-M 'P 21/n'
_cod_database_code 2223998
_cod_database_fobs_code 2223998

loop_
_symmetry_equiv_pos_as_xyz
'x, y, z'
'-x+1/2, y+1/2, -z+1/2'
'-x, -y, -z'
'x-1/2, -y-1/2, z-1/2'

loop_
_atom_site_type_symbol
_atom_site_label
_atom_site_fract_x
_atom_site_fract_y
_atom_site_fract_z
_atom_site_U_iso_or_equiv
_atom_site_adp_type
_atom_site_calc_flag
_atom_site_refinement_flags
_atom_site_occupancy
_atom_site_disorder_assembly
_atom_site_disorder_group
O O1 0.94883(10) 0.38855(6) 0.70894(7) 0.0229(2) Uani d . 1 . .
H H1 1.0433 0.3749 0.7160 0.034 Uiso calc R 1 . .
O O2 0.75176(10) 0.66339(5) 0.27990(7) 0.0225(2) Uani d . 1 . .
O O3 -0.11026(10) 0.27148(5) -0.04411(8) 0.0231(2) Uani d . 1 . .
N N1 0.58975(11) 0.55520(6) 0.21083(8) 0.0167(2) Uani d . 1 . .
N N2 0.43790(11) 0.52531(6) 0.17203(8) 0.0171(2) Uani d . 1 . .
C C1 0.89186(13) 0.40973(7) 0.59032(10) 0.0168(2) Uani d . 1 . .
C C2 0.75202(13) 0.45422(7) 0.56538(10) 0.0182(2) Uani d . 1 . .
H H2 0.6974 0.4675 0.6298 0.022 Uiso calc R 1 . .
C C3 0.69165(13) 0.47942(7) 0.44593(10) 0.0168(2) Uani d . 1 . .
H H3 0.5958 0.5099 0.4295 0.020 Uiso calc R 1 . .
C C4 0.77000(13) 0.46058(7) 0.35034(9) 0.0151(2) Uani d . 1 . .
C C5 0.90875(13) 0.41512(7) 0.37684(10) 0.0163(2) Uani d . 1 . .
H H5 0.9631 0.4015 0.3123 0.020 Uiso calc R 1 . .
C C6 0.97009(13) 0.38908(7) 0.49508(10) 0.0164(2) Uani d . 1 . .
H H6 1.0646 0.3574 0.5111 0.020 Uiso calc R 1 . .
C C7 0.70776(13) 0.48686(7) 0.21887(10) 0.0159(2) Uani d . 1 . .
H H7 0.7957 0.5053 0.1780 0.019 Uiso calc R 1 . .
C C8 0.61163(13) 0.41600(7) 0.14272(10) 0.0171(2) Uani d . 1 . .
H H8A 0.6386 0.4113 0.0600 0.021 Uiso calc R 1 . .
H H8B 0.6277 0.3600 0.1843 0.021 Uiso calc R 1 . .
C C9 0.44632(13) 0.44749(7) 0.13665(9) 0.0160(2) Uani d . 1 . .
C C10 0.61741(14) 0.63762(7) 0.24368(9) 0.0179(2) Uani d . 1 . .
C C11 0.47757(15) 0.69509(8) 0.23326(11) 0.0233(3) Uani d . 1 . .
H H11A 0.5121 0.7537 0.2534 0.035 Uiso calc R 1 . .
H H11B 0.4107 0.6759 0.2903 0.035 Uiso calc R 1 . .
H H11C 0.4186 0.6931 0.1493 0.035 Uiso calc R 1 . .
C C12 0.30403(13) 0.39938(7) 0.09013(9) 0.0163(2) Uani d . 1 . .
C C13 0.31003(14) 0.31987(7) 0.03532(10) 0.0183(2) Uani d . 1 . .
H H13 0.4088 0.2956 0.0306 0.022 Uiso calc R 1 . .
C C14 0.17471(14) 0.27499(7) -0.01279(10) 0.0191(2) Uani d . 1 . .
H H14 0.1812 0.2213 -0.0512 0.023 Uiso calc R 1 . .
C C15 0.03036(13) 0.30954(7) -0.00400(10) 0.0180(2) Uani d . 1 . .
C C16 0.02255(14) 0.38880(7) 0.05220(10) 0.0205(3) Uani d . 1 . .
H H16 -0.0763 0.4123 0.0584 0.025 Uiso calc R 1 . .
C C17 0.15651(14) 0.43316(8) 0.09871(10) 0.0199(2) Uani d . 1 . .
H H17 0.1494 0.4869 0.1369 0.024 Uiso calc R 1 . .
C C18 -0.11105(16) 0.19636(9) -0.11600(13) 0.0320(3) Uani d . 1 . .
H H18A -0.0643 0.2087 -0.1881 0.048 Uiso calc R 1 . .
H H18B -0.2188 0.1769 -0.1424 0.048 Uiso calc R 1 . .
H H18C -0.0506 0.1516 -0.0671 0.048 Uiso calc R 1 . .

loop_
_atom_site_aniso_label
_atom_site_aniso_U_11
_atom_site_aniso_U_22
_atom_site_aniso_U_33
_atom_site_aniso_U_12
_atom_site_aniso_U_13
_atom_site_aniso_U_23
O1 0.0209(5) 0.0314(5) 0.0155(4) 0.0013(4) 0.0014(3) 0.0053(3)
O2 0.0226(5) 0.0219(4) 0.0217(4) -0.0016(3) 0.0006(3) 0.0008(3)
O3 0.0177(4) 0.0242(4) 0.0269(4) -0.0011(3) 0.0027(3) -0.0048(3)
N1 0.0146(5) 0.0173(5) 0.0179(4) 0.0021(4) 0.0021(4) 0.0011(3)
N2 0.0161(5) 0.0191(5) 0.0158(4) 0.0003(4) 0.0021(4) 0.0015(4)
C1 0.0174(6) 0.0167(5) 0.0158(5) -0.0046(4) 0.0017(4) 0.0015(4)
C2 0.0174(6) 0.0216(6) 0.0165(5) -0.0023(4) 0.0058(4) -0.0007(4)
C3 0.0133(5) 0.0182(5) 0.0190(5) 0.0000(4) 0.0035(4) -0.0002(4)
C4 0.0156(5) 0.0144(5) 0.0150(5) -0.0021(4) 0.0022(4) 0.0001(4)
C5 0.0174(6) 0.0155(5) 0.0168(5) -0.0007(4) 0.0054(4) -0.0013(4)
C6 0.0141(6) 0.0147(5) 0.0201(5) -0.0002(4) 0.0020(4) 0.0008(4)
C7 0.0154(5) 0.0172(5) 0.0155(5) 0.0033(4) 0.0040(4) 0.0002(4)
C8 0.0170(6) 0.0193(5) 0.0148(5) 0.0024(4) 0.0023(4) -0.0011(4)
C9 0.0177(6) 0.0187(5) 0.0118(5) 0.0037(4) 0.0030(4) 0.0018(4)
C10 0.0229(6) 0.0177(5) 0.0134(5) 0.0007(5) 0.0037(4) 0.0021(4)
C11 0.0261(6) 0.0176(5) 0.0260(6) 0.0033(5) 0.0046(5) -0.0011(5)
C12 0.0176(6) 0.0186(5) 0.0128(5) 0.0017(4) 0.0027(4) 0.0022(4)
C13 0.0174(6) 0.0196(5) 0.0184(5) 0.0042(4) 0.0043(4) 0.0007(4)
C14 0.0216(6) 0.0171(5) 0.0183(5) 0.0021(4) 0.0030(4) -0.0009(4)
C15 0.0179(6) 0.0212(6) 0.0146(5) 0.0003(4) 0.0019(4) 0.0029(4)
C16 0.0177(6) 0.0230(6) 0.0212(5) 0.0041(5) 0.0047(4) -0.0009(4)
C17 0.0210(6) 0.0202(5) 0.0188(5) 0.0041(5) 0.0040(4) -0.0017(4)
C18 0.0253(7) 0.0251(6) 0.0435(8) -0.0009(5) 0.0008(6) -0.0114(6)

loop_
_atom_type_symbol
_atom_type_description
_atom_type_scat_dispersion_real
_atom_type_scat_dispersion_imag
_atom_type_scat_source
C C 0.0033 0.0016 'International Tables Vol C Tables 4.2.6.8 and 6.1.1.4'
H H 0.0000 0.0000 'International Tables Vol C Tables 4.2.6.8 and 6.1.1.4'
O O 0.0106 0.0060 'International Tables Vol C Tables 4.2.6.8 and 6.1.1.4'

loop_
_geom_angle_atom_site_label_1
_geom_angle_atom_site_label_2
_geom_angle_atom_site_label_3
_geom_angle_site_symmetry_1
_geom_angle_site_symmetry_3
_geom_angle
_geom_angle_publ_flag
C1 O1 H1 . . 109.5 ?
C15 O3 C18 . . 117.37(9) ?
C10 N1 N2 . . 121.13(9) ?
C10 N1 C7 . . 126.07(10) ?
N2 N1 C7 . . 112.67(9) ?
C9 N2 N1 . . 108.04(9) ?
O1 C1 C2 . . 118.04(10) ?
O1 C1 C6 . . 122.24(10) ?
C2 C1 C6 . . 119.72(10) ?
C1 C2 C3 . . 120.04(10) ?
C1 C2 H2 . . 120.0 ?
C3 C2 H2 . . 120.0 ?
C4 C3 C2 . . 120.82(10) ?
C4 C3 H3 . . 119.6 ?
C2 C3 H3 . . 119.6 ?
C5 C4 C3 . . 118.30(10) ?
C5 C4 C7 . . 119.33(9) ?
C3 C4 C7 . . 122.36(10) ?
C6 C5 C4 . . 121.65(10) ?
C6 C5 H5 . . 119.2 ?
C4 C5 H5 . . 119.2 ?
C5 C6 C1 . . 119.44(10) ?
C5 C6 H6 . . 120.3 ?
C1 C6 H6 . . 120.3 ?
N1 C7 C4 . . 112.31(9) ?
N1 C7 C8 . . 100.69(9) ?
C4 C7 C8 . . 113.25(9) ?
N1 C7 H7 . . 110.1 ?
C4 C7 H7 . . 110.1 ?
C8 C7 H7 . . 110.1 ?
C9 C8 C7 . . 101.97(9) ?
C9 C8 H8A . . 111.4 ?
C7 C8 H8A . . 111.4 ?
C9 C8 H8B . . 111.4 ?
C7 C8 H8B . . 111.4 ?
H8A C8 H8B . . 109.2 ?
N2 C9 C12 . . 120.34(10) ?
N2 C9 C8 . . 113.68(10) ?
C12 C9 C8 . . 125.91(10) ?
O2 C10 N1 . . 120.86(10) ?
O2 C10 C11 . . 122.43(10) ?
N1 C10 C11 . . 116.71(10) ?
C10 C11 H11A . . 109.5 ?
C10 C11 H11B . . 109.5 ?
H11A C11 H11B . . 109.5 ?
C10 C11 H11C . . 109.5 ?
H11A C11 H11C . . 109.5 ?
H11B C11 H11C . . 109.5 ?
C13 C12 C17 . . 118.18(11) ?
C13 C12 C9 . . 121.34(10) ?
C17 C12 C9 . . 120.47(10) ?
C12 C13 C14 . . 121.61(10) ?
C12 C13 H13 . . 119.2 ?
C14 C13 H13 . . 119.2 ?
C15 C14 C13 . . 119.34(10) ?
C15 C14 H14 . . 120.3 ?
C13 C14 H14 . . 120.3 ?
O3 C15 C14 . . 125.30(11) ?
O3 C15 C16 . . 114.99(10) ?
C14 C15 C16 . . 119.69(11) ?
C17 C16 C15 . . 120.73(11) ?
C17 C16 H16 . . 119.6 ?
C15 C16 H16 . . 119.6 ?
C16 C17 C12 . . 120.42(11) ?
C16 C17 H17 . . 119.8 ?
C12 C17 H17 . . 119.8 ?
O3 C18 H18A . . 109.5 ?
O3 C18 H18B . . 109.5 ?
H18A C18 H18B . . 109.5 ?
O3 C18 H18C . . 109.5 ?
H18A C18 H18C . . 109.5 ?
H18B C18 H18C . . 109.5 ?

loop_
_geom_bond_atom_site_label_1
_geom_bond_atom_site_label_2
_geom_bond_site_symmetry_2
_geom_bond_distance
_geom_bond_publ_flag
O1 C1 . 1.3619(13) ?
O1 H1 . 0.8400 ?
O2 C10 . 1.2345(15) ?
O3 C15 . 1.3626(14) ?
O3 C18 . 1.4216(15) ?
N1 C10 . 1.3521(15) ?
N1 N2 . 1.3957(13) ?
N1 C7 . 1.4757(14) ?
N2 C9 . 1.2873(14) ?
C1 C2 . 1.3870(16) ?
C1 C6 . 1.3939(15) ?
C2 C3 . 1.3927(16) ?
C2 H2 . 0.9500 ?
C3 C4 . 1.3915(15) ?
C3 H3 . 0.9500 ?
C4 C5 . 1.3876(16) ?
C4 C7 . 1.5193(15) ?
C5 C6 . 1.3865(15) ?
C5 H5 . 0.9500 ?
C6 H6 . 0.9500 ?
C7 C8 . 1.5474(16) ?
C7 H7 . 1.0000 ?
C8 C9 . 1.5112(15) ?
C8 H8A . 0.9900 ?
C8 H8B . 0.9900 ?
C9 C12 . 1.4628(16) ?
C10 C11 . 1.5018(16) ?
C11 H11A . 0.9800 ?
C11 H11B . 0.9800 ?
C11 H11C . 0.9800 ?
C12 C13 . 1.3917(15) ?
C12 C17 . 1.4077(16) ?
C13 C14 . 1.3935(16) ?
C13 H13 . 0.9500 ?
C14 C15 . 1.3875(16) ?
C14 H14 . 0.9500 ?
C15 C16 . 1.3970(16) ?
C16 C17 . 1.3762(17) ?
C16 H16 . 0.9500 ?
C17 H17 . 0.9500 ?
C18 H18A . 0.9800 ?
C18 H18B . 0.9800 ?
C18 H18C . 0.9800 ?

loop_
_geom_hbond_atom_site_label_D
_geom_hbond_atom_site_label_H
_geom_hbond_atom_site_label_A
_geom_hbond_site_symmetry_A
_geom_hbond_distance_DH
_geom_hbond_distance_HA
_geom_hbond_distance_DA
_geom_hbond_angle_DHA
O1 H1 O2 3_766 0.84 1.87 2.7117(13) 174.5

loop_
_geom_torsion_atom_site_label_1
_geom_torsion_atom_site_label_2
_geom_torsion_atom_site_label_3
_geom_torsion_atom_site_label_4
_geom_torsion_site_symmetry_1
_geom_torsion_site_symmetry_2
_geom_torsion_site_symmetry_3
_geom_torsion_site_symmetry_4
_geom_torsion
_geom_torsion_publ_flag
C10 N1 N2 C9 . . . . 174.49(9) ?
C7 N1 N2 C9 . . . . -9.40(11) ?
O1 C1 C2 C3 . . . . 178.11(10) ?
C6 C1 C2 C3 . . . . -1.14(16) ?
C1 C2 C3 C4 . . . . -0.03(17) ?
C2 C3 C4 C5 . . . . 0.80(16) ?
C2 C3 C4 C7 . . . . 179.90(10) ?
C3 C4 C5 C6 . . . . -0.41(16) ?
C7 C4 C5 C6 . . . . -179.55(10) ?
C4 C5 C6 C1 . . . . -0.73(16) ?
O1 C1 C6 C5 . . . . -177.70(10) ?
C2 C1 C6 C5 . . . . 1.51(16) ?
C10 N1 C7 C4 . . . . 71.36(13) ?
N2 N1 C7 C4 . . . . -104.52(10) ?
C10 N1 C7 C8 . . . . -167.87(10) ?
N2 N1 C7 C8 . . . . 16.25(10) ?
C5 C4 C7 N1 . . . . -162.58(9) ?
C3 C4 C7 N1 . . . . 18.32(15) ?
C5 C4 C7 C8 . . . . 84.19(12) ?
C3 C4 C7 C8 . . . . -94.91(12) ?
N1 C7 C8 C9 . . . . -15.77(10) ?
C4 C7 C8 C9 . . . . 104.33(10) ?
N1 N2 C9 C12 . . . . -179.67(8) ?
N1 N2 C9 C8 . . . . -2.58(12) ?
C7 C8 C9 N2 . . . . 12.40(12) ?
C7 C8 C9 C12 . . . . -170.70(9) ?
N2 N1 C10 O2 . . . . 178.76(9) ?
C7 N1 C10 O2 . . . . 3.20(16) ?
N2 N1 C10 C11 . . . . -1.45(14) ?
C7 N1 C10 C11 . . . . -177.02(9) ?
N2 C9 C12 C13 . . . . 170.72(10) ?
C8 C9 C12 C13 . . . . -5.99(16) ?
N2 C9 C12 C17 . . . . -8.61(15) ?
C8 C9 C12 C17 . . . . 174.68(10) ?
C17 C12 C13 C14 . . . . 1.49(16) ?
C9 C12 C13 C14 . . . . -177.86(10) ?
C12 C13 C14 C15 . . . . -1.19(16) ?
C18 O3 C15 C14 . . . . -9.49(16) ?
C18 O3 C15 C16 . . . . 171.96(10) ?
C13 C14 C15 O3 . . . . -178.16(10) ?
C13 C14 C15 C16 . . . . 0.33(16) ?
O3 C15 C16 C17 . . . . 178.82(10) ?
C14 C15 C16 C17 . . . . 0.18(17) ?
C15 C16 C17 C12 . . . . 0.15(17) ?
C13 C12 C17 C16 . . . . -0.96(16) ?
C9 C12 C17 C16 . . . . 178.39(10) ?

loop_
_cod_related_entry_id
_cod_related_entry_database
_cod_related_entry_code
1 ChemSpider 3593568
